data_2017751
loop_
_publ_author_name
'Gainsford, Graeme J.'
'Luxenburger, Andreas'
'Woolhouse, Anthony D.'

_publ_section_title
;
 (1<i>R</i>,3<i>R</i>,4<i>S</i>)-1-Benzyl-3-(<i>tert</i>-butyldimethylsilyloxy)-4-(hydroxymethyl)pyrrolidine--borane:
 novel B---H&#x00B7;&#x00B7;&#x00B7;H---O hydrogen bonding
;
_journal_coeditor_code GD3351
_journal_issue 8
_journal_name_full 'Acta Crystallographica Section C'
_journal_page_first o418
_journal_page_last o420
_journal_paper_doi 10.1107/S0108270110026879
_journal_volume 66
_journal_year 2010
_chemical_formula_iupac 'C18 H34 B N O2 Si'
_chemical_formula_moiety 'C18 H34 B N O2 Si'
_chemical_formula_sum 'C18 H34 B N O2 Si'
_chemical_formula_weight 335.36
_chemical_name_systematic
'[(1<i>R</i>,3<i>R</i>,4<i>S</i>)-1-Benzyl-3-(<i>tert</i>-butyldimethylsilyloxy)-4-(hydroxymethyl)pyrrolidine--borane'
_space_group_IT_number 19
_symmetry_cell_setting orthorhombic
_symmetry_space_group_name_Hall 'P 2ac 2ab'
_symmetry_space_group_name_H-M 'P 21 21 21'
_atom_sites_solution_hydrogens geom
_atom_sites_solution_primary direct
_atom_sites_solution_secondary difmap
_audit_creation_method SHELXL-97
_cell_angle_alpha 90.00
_cell_angle_beta 90.00
_cell_angle_gamma 90.00
_cell_formula_units_Z 4
_cell_length_a 7.8078(7)
_cell_length_b 11.2328(10)
_cell_length_c 23.639(2)
_cell_measurement_reflns_used 9852
_cell_measurement_temperature 113(2)
_cell_measurement_theta_max 27.52
_cell_measurement_theta_min 3.13
_cell_volume 2073.2(3)
_computing_cell_refinement 'SAINT (Bruker, 2005)'
_computing_data_collection 'APEX2 (Bruker, 2005)'
_computing_data_reduction
;
SAINT  and SADABS (Bruker, 2005)
;
_computing_molecular_graphics
;
ORTEP-3 (Farrugia, 1997); PLATON (Spek, 2009)
;
_computing_publication_material
;
SHELXL97 (Sheldrick, 2008); PLATON (Spek, 2009)
;
_computing_structure_refinement 'SHELXL97 (Sheldrick, 2008)'
_computing_structure_solution 'SHELXS97 (Sheldrick, 2008)'
_diffrn_ambient_temperature 113(2)
_diffrn_detector_area_resol_mean 8.333
_diffrn_measured_fraction_theta_full 0.983
_diffrn_measured_fraction_theta_max 0.983
_diffrn_measurement_device_type 'Bruker APEXII CCD'
_diffrn_measurement_method '\f and \w scans'
_diffrn_radiation_monochromator graphite
_diffrn_radiation_source 'fine-focus sealed tube'
_diffrn_radiation_type MoK\a
_diffrn_radiation_wavelength 0.71073
_diffrn_reflns_av_R_equivalents 0.0893
_diffrn_reflns_av_sigmaI/netI 0.0461
_diffrn_reflns_limit_h_max 10
_diffrn_reflns_limit_h_min -10
_diffrn_reflns_limit_k_max 14
_diffrn_reflns_limit_k_min -14
_diffrn_reflns_limit_l_max 31
_diffrn_reflns_limit_l_min -30
_diffrn_reflns_number 42018
_diffrn_reflns_theta_full 27.96
_diffrn_reflns_theta_max 27.96
_diffrn_reflns_theta_min 2.50
_diffrn_standards_decay_% 0
_diffrn_standards_number 0
_exptl_absorpt_coefficient_mu 0.121
_exptl_absorpt_correction_T_max 0.7456
_exptl_absorpt_correction_T_min 0.4180
_exptl_absorpt_correction_type multi-scan
_exptl_absorpt_process_details
;
(Blessing, 1995)
;
_exptl_crystal_colour colourless
_exptl_crystal_density_diffrn 1.074
_exptl_crystal_density_method 'not measured'
_exptl_crystal_description block
_exptl_crystal_F_000 736
_exptl_crystal_size_max 0.65
_exptl_crystal_size_mid 0.60
_exptl_crystal_size_min 0.30
_refine_diff_density_max 0.627
_refine_diff_density_min -0.443
_refine_ls_abs_structure_details 'Flack (1983), 2102 Friedel pairs'
_refine_ls_abs_structure_Flack 0.07(13)
_refine_ls_extinction_coef 0.014(2)
_refine_ls_extinction_expression Fc^*^=kFc[1+0.001xFc^2^\l^3^/sin(2\q)]^-1/4^
_refine_ls_extinction_method SHELXL
_refine_ls_goodness_of_fit_ref 1.074
_refine_ls_hydrogen_treatment mixed
_refine_ls_matrix_type full
_refine_ls_number_parameters 225
_refine_ls_number_reflns 4901
_refine_ls_number_restraints 1
_refine_ls_restrained_S_all 1.074
_refine_ls_R_factor_all 0.0565
_refine_ls_R_factor_gt 0.0491
_refine_ls_shift/su_max 0.001
_refine_ls_shift/su_mean 0.000
_refine_ls_structure_factor_coef Fsqd
_refine_ls_weighting_details 'calc w=1/[\s^2^(Fo^2^)+(0.0861P)^2^+0.2024P] where P=(Fo^2^+2Fc^2^)/3'
_refine_ls_weighting_scheme calc
_refine_ls_wR_factor_gt 0.1262
_refine_ls_wR_factor_ref 0.1336
_reflns_number_gt 4409
_reflns_number_total 4901
_reflns_threshold_expression I>2\s(I)
_cod_data_source_file gd3351.cif
_cod_data_source_block I
_cod_database_code 2017751
_cod_database_fobs_code 2017751

loop_
_symmetry_equiv_pos_as_xyz
'x, y, z'
'-x+1/2, -y, z+1/2'
'-x, y+1/2, -z+1/2'
'x+1/2, -y+1/2, -z'

loop_
_atom_site_type_symbol
_atom_site_label
_atom_site_fract_x
_atom_site_fract_y
_atom_site_fract_z
_atom_site_U_iso_or_equiv
_atom_site_adp_type
_atom_site_calc_flag
_atom_site_refinement_flags
_atom_site_occupancy
_atom_site_disorder_assembly
_atom_site_disorder_group
Si Si1 0.19313(6) 0.36108(4) 0.90701(2) 0.02300(14) Uani d . 1 . .
O O1 0.24122(17) 0.46153(11) 0.85794(5) 0.0234(3) Uani d . 1 . .
O O2 -0.1258(2) 0.49256(18) 0.78076(8) 0.0459(4) Uani d . 1 . .
H H2 -0.186(4) 0.448(3) 0.7566(14) 0.069 Uiso d . 1 . .
N N1 0.3916(2) 0.70105(14) 0.82291(6) 0.0240(3) Uani d . 1 A .
C C1 0.5692(2) 0.64733(17) 0.82715(8) 0.0252(4) Uani d D 1 . .
C C2 0.2826(2) 0.67121(16) 0.87428(7) 0.0236(4) Uani d . 1 . .
H H2A 0.3555 0.6424 0.9057 0.028 Uiso calc R 1 A .
H H2B 0.2192 0.7425 0.8873 0.028 Uiso calc R 1 . .
C C3 0.1588(2) 0.57473(16) 0.85575(7) 0.0227(4) Uani d . 1 A .
H H3 0.0514 0.5757 0.8788 0.027 Uiso calc R 1 . .
C C4 0.1243(3) 0.60854(18) 0.79376(8) 0.0284(4) Uani d . 1 . .
H H4 0.0497 0.6809 0.7928 0.034 Uiso calc R 1 A .
C C5 0.3025(3) 0.64194(18) 0.77299(8) 0.0297(4) Uani d . 1 A .
H H5A 0.2950 0.6976 0.7406 0.036 Uiso calc R 1 . .
H H5B 0.3661 0.5701 0.7609 0.036 Uiso calc R 1 . .
C C12 0.0412(3) 0.5112(2) 0.75898(9) 0.0341(5) Uani d . 1 A .
H H12A 0.0350 0.5354 0.7188 0.041 Uiso calc R 1 . .
H H12B 0.1090 0.4370 0.7616 0.041 Uiso calc R 1 . .
C C13 0.2448(3) 0.42308(19) 0.97843(8) 0.0371(5) Uani d . 1 . .
H H13A 0.1848 0.4989 0.9836 0.056 Uiso calc R 1 . .
H H13B 0.3686 0.4361 0.9814 0.056 Uiso calc R 1 . .
H H13C 0.2081 0.3667 1.0077 0.056 Uiso calc R 1 . .
C C15 0.3296(3) 0.22853(16) 0.88877(8) 0.0271(4) Uani d . 1 . .
C C16 0.2894(4) 0.1871(2) 0.82863(10) 0.0428(6) Uani d . 1 . .
H H16A 0.3611 0.1182 0.8193 0.064 Uiso calc R 1 . .
H H16B 0.3130 0.2519 0.8020 0.064 Uiso calc R 1 . .
H H16C 0.1684 0.1646 0.8261 0.064 Uiso calc R 1 . .
C C18 0.2936(4) 0.12692(18) 0.93078(10) 0.0429(6) Uani d . 1 . .
H H18A 0.3601 0.0565 0.9199 0.064 Uiso calc R 1 . .
H H18B 0.1712 0.1076 0.9302 0.064 Uiso calc R 1 . .
H H18C 0.3266 0.1520 0.9690 0.064 Uiso calc R 1 . .
C C14 -0.0388(3) 0.3239(2) 0.90344(12) 0.0438(6) Uani d . 1 . .
H H14A -0.0713 0.3090 0.8640 0.066 Uiso calc R 1 . .
H H14B -0.1060 0.3905 0.9183 0.066 Uiso calc R 1 . .
H H14C -0.0613 0.2525 0.9261 0.066 Uiso calc R 1 . .
C C17 0.5203(3) 0.2607(2) 0.89198(12) 0.0436(6) Uani d . 1 . .
H H17A 0.5453 0.3245 0.8649 0.065 Uiso calc R 1 . .
H H17B 0.5893 0.1904 0.8827 0.065 Uiso calc R 1 . .
H H17C 0.5481 0.2876 0.9303 0.065 Uiso calc R 1 . .
B B1 0.3945(4) 0.8448(2) 0.81456(11) 0.0374(6) Uani d . 1 . .
H H1B1 0.246(3) 0.866(2) 0.8036(11) 0.045(7) Uiso d . 1 . .
H H2B1 0.444(3) 0.886(2) 0.8538(10) 0.030(6) Uiso d . 1 . .
H H3B1 0.485(3) 0.865(2) 0.7766(10) 0.033(6) Uiso d . 1 . .
H H1A 0.6324 0.6683 0.7923 0.024(4) Uiso d P 0.65(2) A -1
H H1B 0.5566 0.5596 0.8277 0.024(4) Uiso d P 0.65(2) A -1
C C6A 0.6807(11) 0.6816(7) 0.8775(3) 0.0221(8) Uani d PGD 0.65(2) A -1
C C7A 0.6877(10) 0.6070(7) 0.9244(3) 0.0253(7) Uani d PG 0.65(2) A -1
H H7A 0.6215 0.5361 0.9252 0.038 Uiso calc PR 0.65(2) A -1
C C8A 0.7917(10) 0.6362(8) 0.9700(2) 0.0301(11) Uani d PG 0.65(2) A -1
H H8A 0.7965 0.5852 1.0021 0.045 Uiso calc PR 0.65(2) A -1
C C9A 0.8886(7) 0.7400(9) 0.9689(3) 0.0358(15) Uani d PG 0.65(2) A -1
H H9A 0.9597 0.7599 1.0001 0.054 Uiso calc PR 0.65(2) A -1
C C10A 0.8816(7) 0.8146(8) 0.9220(3) 0.0374(13) Uani d PG 0.65(2) A -1
H H10A 0.9478 0.8855 0.9212 0.056 Uiso calc PR 0.65(2) A -1
C C11A 0.7776(10) 0.7854(7) 0.8763(2) 0.0302(10) Uani d PG 0.65(2) A -1
H H11A 0.7728 0.8363 0.8443 0.045 Uiso calc PR 0.65(2) A -1
H H1C 0.5581 0.5603 0.8328 0.024(4) Uiso d P 0.35(2) A -2
H H1D 0.6299 0.6604 0.7910 0.024(4) Uiso d P 0.35(2) A -2
C C6B 0.674(2) 0.6987(12) 0.8754(5) 0.0221(8) Uani d PGD 0.35(2) A -2
C C7B 0.701(2) 0.6276(11) 0.9227(6) 0.0253(7) Uani d PG 0.35(2) A -2
H H7B 0.6432 0.5536 0.9262 0.038 Uiso calc PR 0.35(2) A -2
C C8B 0.8129(17) 0.6648(11) 0.9650(4) 0.0301(11) Uani d PG 0.35(2) A -2
H H8B 0.8313 0.6162 0.9973 0.045 Uiso calc PR 0.35(2) A -2
C C9B 0.8977(14) 0.7731(10) 0.9599(5) 0.0358(15) Uani d PG 0.35(2) A -2
H H9B 0.9741 0.7985 0.9888 0.054 Uiso calc PR 0.35(2) A -2
C C10B 0.8707(15) 0.8442(8) 0.9126(5) 0.0374(13) Uani d PG 0.35(2) A -2
H H10B 0.9287 0.9182 0.9091 0.056 Uiso calc PR 0.35(2) A -2
C C11B 0.759(2) 0.8070(10) 0.8704(4) 0.0302(10) Uani d PG 0.35(2) A -2
H H11B 0.7406 0.8556 0.8380 0.045 Uiso calc PR 0.35(2) A -2

loop_
_atom_site_aniso_label
_atom_site_aniso_U_11
_atom_site_aniso_U_22
_atom_site_aniso_U_33
_atom_site_aniso_U_12
_atom_site_aniso_U_13
_atom_site_aniso_U_23
Si1 0.0231(2) 0.0236(2) 0.0223(2) -0.0014(2) 0.00206(19) -0.00087(18)
O1 0.0239(6) 0.0230(6) 0.0232(6) 0.0044(5) 0.0025(5) 0.0000(5)
O2 0.0286(8) 0.0666(12) 0.0426(9) 0.0010(8) -0.0066(7) -0.0208(8)
N1 0.0277(8) 0.0224(7) 0.0220(7) 0.0041(6) 0.0020(6) 0.0020(5)
C1 0.0258(8) 0.0242(8) 0.0257(9) 0.0026(8) 0.0028(7) -0.0013(7)
C2 0.0252(9) 0.0239(8) 0.0216(8) 0.0039(7) 0.0024(7) -0.0030(6)
C3 0.0218(9) 0.0243(8) 0.0220(8) 0.0050(7) -0.0005(7) -0.0018(6)
C4 0.0291(9) 0.0321(10) 0.0240(9) 0.0099(8) -0.0049(8) -0.0018(7)
C5 0.0360(10) 0.0338(9) 0.0192(8) 0.0076(10) -0.0018(8) 0.0006(7)
C12 0.0305(11) 0.0463(12) 0.0255(10) 0.0110(9) -0.0075(8) -0.0091(8)
C13 0.0550(14) 0.0336(10) 0.0229(9) -0.0006(10) 0.0048(9) -0.0018(8)
C15 0.0326(10) 0.0224(8) 0.0263(9) 0.0005(8) 0.0018(8) 0.0005(6)
C16 0.0640(16) 0.0326(10) 0.0317(11) 0.0026(11) -0.0004(11) -0.0092(8)
C18 0.0639(16) 0.0252(9) 0.0396(11) 0.0021(11) 0.0088(11) 0.0062(8)
C14 0.0237(10) 0.0519(14) 0.0559(15) -0.0060(9) 0.0065(10) 0.0070(11)
C17 0.0284(10) 0.0384(12) 0.0641(16) 0.0096(9) 0.0005(10) 0.0018(11)
B1 0.0468(14) 0.0231(11) 0.0423(14) 0.0071(10) 0.0013(11) 0.0085(9)
C6A 0.0217(10) 0.016(2) 0.0291(10) 0.0048(15) 0.0036(8) -0.0030(11)
C7A 0.0224(15) 0.023(2) 0.0305(10) -0.0029(14) 0.0028(10) -0.0003(14)
C8A 0.021(2) 0.041(3) 0.0286(14) -0.003(2) 0.0035(13) 0.0010(16)
C9A 0.0274(13) 0.040(4) 0.040(2) -0.004(2) 0.0009(16) -0.015(2)
C10A 0.0344(14) 0.016(3) 0.062(3) 0.0001(19) -0.0003(15) -0.011(2)
C11A 0.027(2) 0.015(2) 0.0487(16) 0.0066(18) 0.0001(12) 0.0038(14)
C6B 0.0217(10) 0.016(2) 0.0291(10) 0.0048(15) 0.0036(8) -0.0030(11)
C7B 0.0224(15) 0.023(2) 0.0305(10) -0.0029(14) 0.0028(10) -0.0003(14)
C8B 0.021(2) 0.041(3) 0.0286(14) -0.003(2) 0.0035(13) 0.0010(16)
C9B 0.0274(13) 0.040(4) 0.040(2) -0.004(2) 0.0009(16) -0.015(2)
C10B 0.0344(14) 0.016(3) 0.062(3) 0.0001(19) -0.0003(15) -0.011(2)
C11B 0.027(2) 0.015(2) 0.0487(16) 0.0066(18) 0.0001(12) 0.0038(14)

loop_
_atom_type_symbol
_atom_type_description
_atom_type_scat_dispersion_real
_atom_type_scat_dispersion_imag
_atom_type_scat_source
C C 0.0033 0.0016 'International Tables Vol C Tables 4.2.6.8 and 6.1.1.4'
H H 0.0000 0.0000 'International Tables Vol C Tables 4.2.6.8 and 6.1.1.4'
B B 0.0013 0.0007 'International Tables Vol C Tables 4.2.6.8 and 6.1.1.4'
N N 0.0061 0.0033 'International Tables Vol C Tables 4.2.6.8 and 6.1.1.4'
O O 0.0106 0.0060 'International Tables Vol C Tables 4.2.6.8 and 6.1.1.4'
Si Si 0.0817 0.0704 'International Tables Vol C Tables 4.2.6.8 and 6.1.1.4'

loop_
_geom_angle_atom_site_label_1
_geom_angle_atom_site_label_2
_geom_angle_atom_site_label_3
_geom_angle_site_symmetry_1
_geom_angle_site_symmetry_3
_geom_angle
_geom_angle_publ_flag
O1 Si1 C14 . . 109.93(10) ?
O1 Si1 C13 . . 109.19(9) ?
C14 Si1 C13 . . 109.55(12) ?
O1 Si1 C15 . . 104.45(8) ?
C14 Si1 C15 . . 111.29(11) ?
C13 Si1 C15 . . 112.30(10) ?
C3 O1 Si1 . . 121.94(11) ?
C12 O2 H2 . . 109(2) ?
C1 N1 C2 . . 111.83(14) ?
C1 N1 C5 . . 107.21(14) ?
C2 N1 C5 . . 105.48(14) ?
C1 N1 B1 . . 113.00(17) ?
C2 N1 B1 . . 108.86(15) ?
C5 N1 B1 . . 110.18(15) ?
N1 C1 C6B . . 113.1(7) ?
N1 C1 C6A . . 118.3(4) ?
N1 C1 H1A . . 107.85(16) ?
C6A C1 H1A . . 107.8(4) ?
N1 C1 H1B . . 107.82(16) ?
C6B C1 H1B . . 115.0(6) ?
H1A C1 H1B . . 107.24(17) ?
N1 C1 H1C . . 108.75(16) ?
C6B C1 H1C . . 108.8(5) ?
N1 C1 H1D . . 108.79(16) ?
C6B C1 H1D . . 109.6(7) ?
H1C C1 H1D . . 107.73(17) ?
C3 C2 N1 . . 106.47(14) ?
C3 C2 H2A . . 110.4 ?
N1 C2 H2A . . 110.4 ?
C3 C2 H2B . . 110.4 ?
N1 C2 H2B . . 110.4 ?
H2A C2 H2B . . 108.6 ?
O1 C3 C2 . . 109.84(14) ?
O1 C3 C4 . . 109.51(14) ?
C2 C3 C4 . . 102.15(15) ?
O1 C3 H3 . . 111.6 ?
C2 C3 H3 . . 111.6 ?
C4 C3 H3 . . 111.6 ?
C12 C4 C5 . . 113.23(17) ?
C12 C4 C3 . . 114.49(17) ?
C5 C4 C3 . . 102.00(15) ?
C12 C4 H4 . . 108.9 ?
C5 C4 H4 . . 108.9 ?
C3 C4 H4 . . 108.9 ?
C4 C5 N1 . . 105.97(15) ?
C4 C5 H5A . . 110.5 ?
N1 C5 H5A . . 110.5 ?
C4 C5 H5B . . 110.5 ?
N1 C5 H5B . . 110.5 ?
H5A C5 H5B . . 108.7 ?
O2 C12 C4 . . 107.69(17) ?
O2 C12 H12A . . 110.2 ?
C4 C12 H12A . . 110.2 ?
O2 C12 H12B . . 110.2 ?
C4 C12 H12B . . 110.2 ?
H12A C12 H12B . . 108.5 ?
Si1 C13 H13A . . 109.5 ?
Si1 C13 H13B . . 109.5 ?
H13A C13 H13B . . 109.5 ?
Si1 C13 H13C . . 109.5 ?
H13A C13 H13C . . 109.5 ?
H13B C13 H13C . . 109.5 ?
C16 C15 C17 . . 108.5(2) ?
C16 C15 C18 . . 109.68(17) ?
C17 C15 C18 . . 108.65(19) ?
C16 C15 Si1 . . 109.76(15) ?
C17 C15 Si1 . . 110.63(14) ?
C18 C15 Si1 . . 109.62(14) ?
C15 C16 H16A . . 109.5 ?
C15 C16 H16B . . 109.5 ?
H16A C16 H16B . . 109.5 ?
C15 C16 H16C . . 109.5 ?
H16A C16 H16C . . 109.5 ?
H16B C16 H16C . . 109.5 ?
C15 C18 H18A . . 109.5 ?
C15 C18 H18B . . 109.5 ?
H18A C18 H18B . . 109.5 ?
C15 C18 H18C . . 109.5 ?
H18A C18 H18C . . 109.5 ?
H18B C18 H18C . . 109.5 ?
Si1 C14 H14A . . 109.5 ?
Si1 C14 H14B . . 109.5 ?
H14A C14 H14B . . 109.5 ?
Si1 C14 H14C . . 109.5 ?
H14A C14 H14C . . 109.5 ?
H14B C14 H14C . . 109.5 ?
C15 C17 H17A . . 109.5 ?
C15 C17 H17B . . 109.5 ?
H17A C17 H17B . . 109.5 ?
C15 C17 H17C . . 109.5 ?
H17A C17 H17C . . 109.5 ?
H17B C17 H17C . . 109.5 ?
N1 B1 H1B1 . . 102.0(13) ?
N1 B1 H2B1 . . 108.5(13) ?
H1B1 B1 H2B1 . . 115.5(18) ?
N1 B1 H3B1 . . 107.0(13) ?
H1B1 B1 H3B1 . . 112.3(18) ?
H2B1 B1 H3B1 . . 110.7(17) ?
C7A C6A C11A . . 120.0 ?
C7A C6A C1 . . 119.5(4) ?
C11A C6A C1 . . 120.5(4) ?
C7B C6B C1 . . 117.9(9) ?
C11B C6B C1 . . 121.7(9) ?
C8B C7B C6B . . 120.0 ?

loop_
_geom_bond_atom_site_label_1
_geom_bond_atom_site_label_2
_geom_bond_site_symmetry_2
_geom_bond_distance
_geom_bond_publ_flag
Si1 O1 . 1.6613(14) ?
Si1 C14 . 1.860(2) ?
Si1 C13 . 1.870(2) ?
Si1 C15 . 1.881(2) ?
O1 C3 . 1.426(2) ?
O2 C12 . 1.417(3) ?
O2 H2 . 0.89(4) ?
N1 C1 . 1.515(2) ?
N1 C2 . 1.520(2) ?
N1 C5 . 1.523(2) ?
N1 B1 . 1.627(3) ?
C1 C6B . 1.519(4) ?
C1 C6A . 1.524(3) ?
C1 H1A . 0.9892(19) ?
C1 H1B . 0.9901(19) ?
C1 H1C . 0.9901(19) ?
C1 H1D . 0.9892(18) ?
C2 C3 . 1.517(3) ?
C2 H2A . 0.9900 ?
C2 H2B . 0.9900 ?
C3 C4 . 1.538(2) ?
C3 H3 . 1.0000 ?
C4 C12 . 1.514(3) ?
C4 C5 . 1.522(3) ?
C4 H4 . 1.0000 ?
C5 H5A . 0.9900 ?
C5 H5B . 0.9900 ?
C12 H12A . 0.9900 ?
C12 H12B . 0.9900 ?
C13 H13A . 0.9800 ?
C13 H13B . 0.9800 ?
C13 H13C . 0.9800 ?
C15 C16 . 1.529(3) ?
C15 C17 . 1.534(3) ?
C15 C18 . 1.539(3) ?
C16 H16A . 0.9800 ?
C16 H16B . 0.9800 ?
C16 H16C . 0.9800 ?
C18 H18A . 0.9800 ?
C18 H18B . 0.9800 ?
C18 H18C . 0.9800 ?
C14 H14A . 0.9800 ?
C14 H14B . 0.9800 ?
C14 H14C . 0.9800 ?
C17 H17A . 0.9800 ?
C17 H17B . 0.9800 ?
C17 H17C . 0.9800 ?
B1 H1B1 . 1.21(3) ?
B1 H2B1 . 1.10(2) ?
B1 H3B1 . 1.17(2) ?
C6A C7A . 1.3900 ?
C6A C11A . 1.3900 ?
C7A C8A . 1.3900 ?
C7A H7A . 0.9500 ?
C8A C9A . 1.3900 ?
C8A H8A . 0.9500 ?
C9A C10A . 1.3900 ?
C9A H9A . 0.9500 ?
C10A C11A . 1.3900 ?
C10A H10A . 0.9500 ?
C11A H11A . 0.9500 ?
C6B C7B . 1.3900 ?
C6B C11B . 1.3900 ?
C7B C8B . 1.3900 ?
C7B H7B . 0.9500 ?
C8B C9B . 1.3900 ?
C8B H8B . 0.9500 ?
C9B C10B . 1.3900 ?
C9B H9B . 0.9500 ?
C10B C11B . 1.3900 ?
C10B H10B . 0.9500 ?
C11B H11B . 0.9500 ?

loop_
_geom_hbond_atom_site_label_D
_geom_hbond_atom_site_label_H
_geom_hbond_atom_site_label_A
_geom_hbond_site_symmetry_A
_geom_hbond_distance_DH
_geom_hbond_distance_HA
_geom_hbond_distance_DA
_geom_hbond_angle_DHA
_geom_hbond_publ_flag
O2 H2 H1B1 3_546 0.89(3) 1.76(4) 2.62(2) 162(3) y
C3 H3 Cg1 1_455 1.00 2.78 3.662(3) 147 y

loop_
_geom_torsion_atom_site_label_1
_geom_torsion_atom_site_label_2
_geom_torsion_atom_site_label_3
_geom_torsion_atom_site_label_4
_geom_torsion_site_symmetry_1
_geom_torsion_site_symmetry_2
_geom_torsion_site_symmetry_3
_geom_torsion_site_symmetry_4
_geom_torsion
_geom_torsion_publ_flag
C14 Si1 O1 C3 . . . . 58.17(16) ?
C13 Si1 O1 C3 . . . . -62.04(16) ?
C15 Si1 O1 C3 . . . . 177.66(13) ?
C2 N1 C1 C6B . . . . -65.1(7) ?
C5 N1 C1 C6B . . . . 179.8(7) ?
B1 N1 C1 C6B . . . . 58.2(7) ?
C2 N1 C1 C6A . . . . -58.7(4) ?
C5 N1 C1 C6A . . . . -173.9(4) ?
B1 N1 C1 C6A . . . . 64.5(4) ?
C1 N1 C2 C3 . . . . -103.77(16) ?
C5 N1 C2 C3 . . . . 12.44(18) ?
B1 N1 C2 C3 . . . . 130.66(17) ?
Si1 O1 C3 C2 . . . . 108.11(15) ?
Si1 O1 C3 C4 . . . . -140.46(14) ?
N1 C2 C3 O1 . . . . 82.14(17) ?
N1 C2 C3 C4 . . . . -34.03(17) ?
O1 C3 C4 C12 . . . . 48.4(2) ?
C2 C3 C4 C12 . . . . 164.83(16) ?
O1 C3 C4 C5 . . . . -74.25(18) ?
C2 C3 C4 C5 . . . . 42.16(17) ?
C12 C4 C5 N1 . . . . -158.73(16) ?
C3 C4 C5 N1 . . . . -35.20(18) ?
C1 N1 C5 C4 . . . . 133.77(15) ?
C2 N1 C5 C4 . . . . 14.45(18) ?
B1 N1 C5 C4 . . . . -102.89(18) ?
C5 C4 C12 O2 . . . . -177.24(17) ?
C3 C4 C12 O2 . . . . 66.4(2) ?
O1 Si1 C15 C16 . . . . -58.17(17) ?
C14 Si1 C15 C16 . . . . 60.40(19) ?
C13 Si1 C15 C16 . . . . -176.37(15) ?
O1 Si1 C15 C17 . . . . 61.49(17) ?
C14 Si1 C15 C17 . . . . -179.94(17) ?
C13 Si1 C15 C17 . . . . -56.71(18) ?
O1 Si1 C15 C18 . . . . -178.71(15) ?
C14 Si1 C15 C18 . . . . -60.14(18) ?
C13 Si1 C15 C18 . . . . 63.09(18) ?
N1 C1 C6A C7A . . . . 97.2(4) ?
C6B C1 C6A C7A . . . . 146(9) ?
N1 C1 C6A C11A . . . . -84.2(6) ?
C6B C1 C6A C11A . . . . -35(8) ?
C1 C6A C7A C8A . . . . 178.7(7) ?
C1 C6A C11A C10A . . . . -178.7(7) ?
N1 C1 C6B C7B . . . . 107.0(7) ?
C6A C1 C6B C7B . . . . -27(8) ?
N1 C1 C6B C11B . . . . -80.9(11) ?
C6A C1 C6B C11B . . . . 146(9) ?
C1 C6B C7B C8B . . . . 172.3(15) ?
C1 C6B C11B C10B . . . . -172.0(15) ?
